data_7102678
loop_
_publ_author_name
'Turner, David R'
'Spencer, Elinor C'
'Howard, Judith A K'
'Tocher, Derek A'
'Steed, Jonathan W'

_publ_section_title
;
 A modular, self-assembled, separated ion pair binding system.
;
_journal_issue 12
_journal_name_full 'Chemical communications (Cambridge, England)'
_journal_page_first 1352
_journal_page_last 1353
_journal_paper_doi 10.1039/b402882a
_journal_year 2004
_chemical_formula_sum 'C27 H30 Ag N7 O6'
_chemical_formula_weight 656.45
_chemical_name_common DTAg005
_chemical_name_systematic
;
?
;
_space_group_IT_number 15
_symmetry_cell_setting monoclinic
_symmetry_space_group_name_Hall '-C 2yc'
_symmetry_space_group_name_H-M 'C 1 2/c 1'
_atom_sites_solution_hydrogens geom
_atom_sites_solution_primary direct
_atom_sites_solution_secondary difmap
_audit_creation_method SHELXL-97
_cell_angle_alpha 90.00
_cell_angle_beta 122.132(7)
_cell_angle_gamma 90.00
_cell_formula_units_Z 28
_cell_length_a 49.675(4)
_cell_length_b 13.4895(10)
_cell_length_c 33.477(3)
_cell_measurement_temperature 120(2)
_cell_volume 18996(3)
_computing_cell_refinement 'SMART V5.625 (Bruker, 2001)'
_computing_data_collection 'SMART V5.625 (Bruker, 2001)'
_computing_data_reduction 'SAINT+ NT V6.22 (Bruker, 2001)'
_computing_molecular_graphics 'XSeed interface to POVRay'
_computing_publication_material 'CIFTAB (Sheldrick, 1997)'
_computing_structure_refinement 'SHELXL-97 (Sheldrick, 1997)'
_computing_structure_solution 'SHELXS-97 (Sheldrick, 1990)'
_diffrn_ambient_temperature 120(2)
_diffrn_measured_fraction_theta_full 0.995
_diffrn_measured_fraction_theta_max 0.995
_diffrn_measurement_method \w
_diffrn_radiation_monochromator graphite
_diffrn_radiation_source 'fine-focus sealed tube'
_diffrn_radiation_type MoK\a
_diffrn_radiation_wavelength 0.71073
_diffrn_reflns_av_R_equivalents 0.0613
_diffrn_reflns_av_sigmaI/netI 0.0674
_diffrn_reflns_limit_h_max 59
_diffrn_reflns_limit_h_min -61
_diffrn_reflns_limit_k_max 16
_diffrn_reflns_limit_k_min -16
_diffrn_reflns_limit_l_max 32
_diffrn_reflns_limit_l_min -41
_diffrn_reflns_number 57083
_diffrn_reflns_theta_full 26.00
_diffrn_reflns_theta_max 26.00
_diffrn_reflns_theta_min 1.23
_diffrn_standards_decay_% 0
_diffrn_standards_number 0
_exptl_absorpt_coefficient_mu 0.799
_exptl_absorpt_correction_T_max 0.8501
_exptl_absorpt_correction_T_min 0.7728
_exptl_absorpt_correction_type none
_exptl_crystal_colour colourless
_exptl_crystal_density_diffrn 1.607
_exptl_crystal_density_method 'not measured'
_exptl_crystal_F_000 9408
_exptl_crystal_size_max 0.34
_exptl_crystal_size_mid 0.31
_exptl_crystal_size_min 0.21
_refine_diff_density_max 2.909
_refine_diff_density_min -0.935
_refine_diff_density_rms 0.135
_refine_ls_extinction_method none
_refine_ls_goodness_of_fit_ref 1.049
_refine_ls_hydrogen_treatment mixed
_refine_ls_matrix_type full
_refine_ls_number_parameters 1337
_refine_ls_number_reflns 18601
_refine_ls_number_restraints 0
_refine_ls_restrained_S_all 1.049
_refine_ls_R_factor_all 0.0992
_refine_ls_R_factor_gt 0.0660
_refine_ls_shift/su_max 0.001
_refine_ls_shift/su_mean 0.000
_refine_ls_structure_factor_coef Fsqd
_refine_ls_weighting_details 'calc w=1/[\s^2^(Fo^2^)+(0.0795P)^2^+64.7025P] where P=(Fo^2^+2Fc^2^)/3'
_refine_ls_weighting_scheme calc
_refine_ls_wR_factor_gt 0.1593
_refine_ls_wR_factor_ref 0.1754
_reflns_number_gt 12736
_reflns_number_total 18601
_reflns_threshold_expression >2sigma(I)
_cod_data_source_file b402882a.txt
_cod_data_source_block REV_JWS.CIF
_cod_original_sg_symbol_H-M C2/c
_cod_database_code 7102678

loop_
_symmetry_equiv_pos_as_xyz
'x, y, z'
'-x, y, -z+1/2'
'x+1/2, y+1/2, z'
'-x+1/2, y+1/2, -z+1/2'
'-x, -y, -z'
'x, -y, z-1/2'
'-x+1/2, -y+1/2, -z'
'x+1/2, -y+1/2, z-1/2'

loop_
_atom_site_label
_atom_site_type_symbol
_atom_site_fract_x
_atom_site_fract_y
_atom_site_fract_z
_atom_site_U_iso_or_equiv
_atom_site_adp_type
_atom_site_occupancy
_atom_site_symmetry_multiplicity
_atom_site_calc_flag
_atom_site_refinement_flags
_atom_site_disorder_assembly
_atom_site_disorder_group
Ag1 Ag 0.075840(11) 0.96588(3) 0.113220(19) 0.04947(16) Uani 1 1 d . . .
O1 O 0.16175(8) 0.5905(2) 0.06390(12) 0.0305(7) Uani 1 1 d . . .
N1 N 0.11063(9) 0.8868(3) 0.10165(13) 0.0252(8) Uani 1 1 d . . .
C1 C 0.20416(12) 0.1259(4) 0.07420(19) 0.0345(11) Uani 1 1 d . . .
H1A H 0.2230 0.1451 0.0736 0.052 Uiso 1 1 calc R . .
H1B H 0.1890 0.0917 0.0448 0.052 Uiso 1 1 calc R . .
H1C H 0.2105 0.0816 0.1010 0.052 Uiso 1 1 calc R . .
Ag2 Ag -0.01164(2) 0.54402(6) 0.22236(3) 0.0401(2) Uani 0.50 1 d P . .
O2 O -0.02227(7) 0.6249(2) 0.14706(12) 0.0288(7) Uani 1 1 d . . .
N2 N 0.12997(8) 0.6320(3) 0.09199(14) 0.0256(8) Uani 1 1 d . . .
H2A H 0.1171 0.6064 0.0997 0.031 Uiso 1 1 calc R . .
C2 C 0.18873(10) 0.2172(3) 0.07914(16) 0.0255(10) Uani 1 1 d . . .
Ag3 Ag 0.21837(3) -0.08720(7) -0.17213(5) 0.0562(3) Uani 0.56 1 d P A 1
O3 O 0.09858(7) 0.1922(3) 0.22332(12) 0.0338(8) Uani 1 1 d . . .
N3 N 0.14602(8) 0.4711(3) 0.09591(14) 0.0261(8) Uani 1 1 d . . .
H3B H 0.1353 0.4609 0.1097 0.031 Uiso 1 1 calc R . .
C3 C 0.20181(11) 0.3104(3) 0.08366(17) 0.0283(10) Uani 1 1 d . . .
H3A H 0.2206 0.3163 0.0829 0.034 Uiso 1 1 calc R . .
Ag4 Ag 0.155626(10) 0.48330(3) -0.005587(18) 0.03591(16) Uani 0.9167(15) 1 d P B 1
O4 O 0.30726(9) -0.4513(3) -0.21490(16) 0.0603(13) Uani 1 1 d . . .
N4 N 0.03350(9) 0.9102(3) 0.11190(14) 0.0254(8) Uani 1 1 d . . .
C4 C 0.18849(10) 0.3949(3) 0.08921(17) 0.0274(10) Uani 1 1 d . . .
H4A H 0.1983 0.4575 0.0929 0.033 Uiso 1 1 calc R . .
O5 O 0.11988(7) -0.4212(2) -0.13932(12) 0.0302(7) Uani 1 1 d . A .
N5 N 0.01298(8) 0.6602(3) 0.12482(14) 0.0256(8) Uani 1 1 d . . .
H5A H 0.0267 0.6331 0.1191 0.031 Uiso 1 1 calc R . .
C5 C 0.16058(10) 0.3884(3) 0.08942(16) 0.0233(9) Uani 1 1 d . . .
O6 O 0.23853(7) 0.1262(2) -0.06962(12) 0.0309(8) Uani 1 1 d . . .
N6 N -0.00075(8) 0.5005(3) 0.12619(14) 0.0266(9) Uani 1 1 d . . .
H6B H 0.0129 0.4890 0.1176 0.032 Uiso 1 1 calc R . .
C6 C 0.14702(10) 0.2957(3) 0.08536(16) 0.0255(10) Uani 1 1 d . . .
H6A H 0.1282 0.2899 0.0860 0.031 Uiso 1 1 calc R . .
O7 O 0.04631(7) 0.1321(2) -0.00671(12) 0.0326(8) Uani 1 1 d . B .
N7 N 0.04021(12) 0.4778(4) 0.2504(2) 0.0574(15) Uani 1 1 d . . .
C7 C 0.16117(10) 0.2120(3) 0.08045(16) 0.0270(10) Uani 1 1 d . . .
H7A H 0.1518 0.1491 0.0779 0.032 Uiso 1 1 calc R . .
N8 N 0.05941(8) 0.2270(3) 0.23737(14) 0.0288(9) Uani 1 1 d . . .
H8A H 0.0452 0.2002 0.2421 0.035 Uiso 1 1 calc R . .
C8 C 0.14714(10) 0.5666(3) 0.08247(16) 0.0261(10) Uani 1 1 d . . .
N9 N 0.07003(9) 0.0660(3) 0.22918(14) 0.0286(9) Uani 1 1 d . . .
H9A H 0.0537 0.0541 0.2319 0.034 Uiso 1 1 calc R . .
C9 C 0.13118(10) 0.7357(3) 0.09042(16) 0.0229(9) Uani 1 1 d . . .
N10 N 0.25245(10) -0.1571(4) -0.18429(15) 0.0403(11) Uani 1 1 d . . .
C10 C 0.15106(11) 0.7889(4) 0.08083(17) 0.0294(11) Uani 1 1 d . . .
H10A H 0.1650 0.7559 0.0739 0.035 Uiso 1 1 calc R . .
N11 N 0.27438(9) -0.4128(3) -0.18848(15) 0.0366(10) Uani 1 1 d . A .
H11B H 0.2617 -0.4386 -0.1804 0.044 Uiso 1 1 calc R . .
C11 C 0.15000(11) 0.8919(3) 0.08163(17) 0.0306(11) Uani 1 1 d . . .
H11A H 0.1632 0.9301 0.0749 0.037 Uiso 1 1 calc R . .
N12 N 0.28799(9) -0.5737(3) -0.19038(15) 0.0366(10) Uani 1 1 d . . .
H12B H 0.2760 -0.5854 -0.1789 0.044 Uiso 1 1 calc R . .
C12 C 0.12969(11) 0.9392(3) 0.09229(16) 0.0275(10) Uani 1 1 d . . .
H12A H 0.1293 1.0095 0.0930 0.033 Uiso 1 1 calc R . .
N13 N 0.17412(10) -0.1378(3) -0.17885(16) 0.0362(10) Uani 1 1 d . . .
C13 C 0.11129(10) 0.7888(3) 0.10044(15) 0.0240(9) Uani 1 1 d . . .
H13A H 0.0975 0.7526 0.1067 0.029 Uiso 1 1 calc R . .
N14 N 0.15583(8) -0.3877(3) -0.16056(14) 0.0262(8) Uani 1 1 d . A .
H14B H 0.1700 -0.4148 -0.1653 0.031 Uiso 1 1 calc R . .
C14 C 0.01449(10) 0.9656(3) 0.12000(16) 0.0249(9) Uani 1 1 d . . .
H14A H 0.0157 1.0358 0.1192 0.030 Uiso 1 1 calc R . .
N15 N 0.14306(8) -0.5471(3) -0.15646(13) 0.0243(8) Uani 1 1 d . A .
H15B H 0.1573 -0.5591 -0.1638 0.029 Uiso 1 1 calc R . .
C15 C -0.00675(11) 0.9229(3) 0.12948(17) 0.0287(10) Uani 1 1 d . . .
H15A H -0.0203 0.9638 0.1345 0.034 Uiso 1 1 calc R . .
N16 N 0.18651(9) 0.4102(3) -0.02784(14) 0.0278(9) Uani 1 1 d . . .
C16 C -0.00845(10) 0.8213(3) 0.13174(16) 0.0255(10) Uani 1 1 d . . .
H16A H -0.0230 0.7914 0.1384 0.031 Uiso 1 1 calc R . .
N17 N 0.20203(8) 0.1595(3) -0.04960(13) 0.0233(8) Uani 1 1 d . B .
H17A H 0.1882 0.1323 -0.0442 0.028 Uiso 1 1 calc R . .
C17 C 0.01156(10) 0.7637(3) 0.12405(16) 0.0218(9) Uani 1 1 d . . .
N18 N 0.21340(8) -0.0008(3) -0.05723(13) 0.0226(8) Uani 1 1 d . . .
H18B H 0.1978 -0.0135 -0.0528 0.027 Uiso 1 1 calc R . .
C18 C 0.03194(10) 0.8124(3) 0.11374(15) 0.0223(9) Uani 1 1 d . . .
H18A H 0.0454 0.7735 0.1077 0.027 Uiso 1 1 calc R . .
N19 N 0.10750(9) 0.4213(3) -0.02597(15) 0.0330(9) Uani 1 1 d . . .
C19 C -0.00493(10) 0.5964(3) 0.13358(16) 0.0233(9) Uani 1 1 d . . .
O20 O 0.07697(10) 1.1308(3) 0.08981(15) 0.0496(10) Uani 1 1 d . . .
N20 N 0.08249(8) 0.1682(3) -0.02716(13) 0.0266(9) Uani 1 1 d . B .
H20A H 0.0952 0.1422 -0.0352 0.032 Uiso 1 1 calc R . .
C20 C -0.01607(10) 0.4165(3) 0.13086(16) 0.0248(10) Uani 1 1 d . . .
O21 O 0.00922(18) 0.7005(5) 0.2393(3) 0.0419(18) Uani 0.50 1 d P . .
N21 N 0.07115(9) 0.0067(3) -0.02122(14) 0.0280(9) Uani 1 1 d . B .
H21B H 0.0856 -0.0053 -0.0281 0.034 Uiso 1 1 calc R . .
C21 C -0.00413(10) 0.3243(3) 0.13078(16) 0.0252(10) Uani 1 1 d . . .
H21A H 0.0139 0.3194 0.1281 0.030 Uiso 1 1 calc R . .
O22 O 0.22084(19) 0.0764(6) -0.1925(4) 0.063(2) Uani 0.56 1 d P A 1
C22 C -0.01804(10) 0.2387(3) 0.13461(17) 0.0267(10) Uani 1 1 d . . .
H22A H -0.0093 0.1760 0.1348 0.032 Uiso 1 1 calc R . .
O23 O 0.15261(10) 0.6373(3) -0.04644(14) 0.0398(9) Uani 0.9167(15) 1 d P B 1
C23 C -0.04459(10) 0.2430(3) 0.13826(16) 0.0248(10) Uani 1 1 d . . .
O24 O 0.0000 0.1745(4) 0.2500 0.071(2) Uani 1 2 d S . .
C24 C -0.05656(12) 0.3359(3) 0.1379(2) 0.0386(13) Uani 1 1 d . . .
H24A H -0.0748 0.3408 0.1401 0.046 Uiso 1 1 calc R . .
O25 O 0.01758(9) 0.0363(3) 0.24103(16) 0.0537(11) Uani 1 1 d . . .
C25 C -0.04268(12) 0.4221(4) 0.1344(2) 0.0422(14) Uani 1 1 d . . .
H25A H -0.0514 0.4848 0.1344 0.051 Uiso 1 1 calc R . .
C26 C -0.06033(12) 0.1502(3) 0.14113(18) 0.0321(11) Uani 1 1 d . . .
H26A H -0.0789 0.1681 0.1426 0.048 Uiso 1 1 calc R . .
H26B H -0.0452 0.1129 0.1695 0.048 Uiso 1 1 calc R . .
H26C H -0.0671 0.1092 0.1132 0.048 Uiso 1 1 calc R . .
C27 C 0.13033(12) -0.2864(4) 0.21795(18) 0.0349(11) Uani 1 1 d . . .
H27A H 0.1468 -0.2696 0.2114 0.052 Uiso 1 1 calc R . .
H27B H 0.1145 -0.3298 0.1930 0.052 Uiso 1 1 calc R . .
H27C H 0.1400 -0.3205 0.2484 0.052 Uiso 1 1 calc R . .
C28 C 0.11437(10) -0.1929(3) 0.21956(16) 0.0265(10) Uani 1 1 d . . .
C29 C 0.12420(10) -0.0996(3) 0.21406(17) 0.0286(10) Uani 1 1 d . . .
H29A H 0.1409 -0.0953 0.2083 0.034 Uiso 1 1 calc R . .
C30 C 0.11018(10) -0.0128(3) 0.21685(17) 0.0284(10) Uani 1 1 d . . .
H30A H 0.1174 0.0496 0.2131 0.034 Uiso 1 1 calc R . .
C31 C 0.08544(10) -0.0175(3) 0.22521(16) 0.0263(10) Uani 1 1 d . . .
C32 C 0.07548(11) -0.1099(4) 0.23054(16) 0.0298(11) Uani 1 1 d . . .
H32A H 0.0588 -0.1144 0.2365 0.036 Uiso 1 1 calc R . .
C33 C 0.08951(11) -0.1950(4) 0.22736(16) 0.0301(11) Uani 1 1 d . . .
H33A H 0.0820 -0.2574 0.2306 0.036 Uiso 1 1 calc R . .
C34 C 0.07760(10) 0.1631(3) 0.22926(16) 0.0249(10) Uani 1 1 d . . .
C35 C 0.06130(10) 0.3300(3) 0.23879(16) 0.0257(10) Uani 1 1 d . . .
C36 C 0.08141(12) 0.3866(4) 0.23090(19) 0.0362(12) Uani 1 1 d . . .
H36A H 0.0959 0.3557 0.2246 0.043 Uiso 1 1 calc R . .
C37 C 0.07992(11) 0.4888(4) 0.23236(18) 0.0359(12) Uani 1 1 d . . .
H37A H 0.0931 0.5287 0.2264 0.043 Uiso 1 1 calc R . .
C38 C 0.05929(12) 0.5322(4) 0.24252(19) 0.0384(12) Uani 1 1 d . . .
H38A H 0.0586 0.6025 0.2440 0.046 Uiso 1 1 calc R . .
C39 C 0.04142(12) 0.3802(4) 0.2486(2) 0.0420(13) Uani 1 1 d . . .
H39A H 0.0277 0.3424 0.2544 0.050 Uiso 1 1 calc R . .
C40 C 0.34328(14) -0.9200(4) -0.2167(2) 0.0483(14) Uani 1 1 d . . .
H40A H 0.3317 -0.9786 -0.2164 0.072 Uiso 1 1 calc R . .
H40B H 0.3656 -0.9245 -0.1908 0.072 Uiso 1 1 calc R . .
H40C H 0.3421 -0.9166 -0.2468 0.072 Uiso 1 1 calc R . .
C41 C 0.32863(12) -0.8286(4) -0.21060(18) 0.0376(12) Uani 1 1 d . . .
C42 C 0.34131(13) -0.7361(4) -0.2080(2) 0.0449(14) Uani 1 1 d . . .
H42A H 0.3594 -0.7309 -0.2107 0.054 Uiso 1 1 calc R . .
C43 C 0.32861(12) -0.6503(4) -0.20160(19) 0.0403(13) Uani 1 1 d . . .
H43A H 0.3380 -0.5877 -0.1996 0.048 Uiso 1 1 calc R . .
C44 C 0.30188(11) -0.6572(4) -0.19808(17) 0.0315(11) Uani 1 1 d . . .
C45 C 0.28877(11) -0.7487(4) -0.20091(17) 0.0355(12) Uani 1 1 d . . .
H45A H 0.2705 -0.7540 -0.1987 0.043 Uiso 1 1 calc R . .
C46 C 0.30215(12) -0.8337(4) -0.20695(17) 0.0382(12) Uani 1 1 d . . .
H46A H 0.2929 -0.8965 -0.2086 0.046 Uiso 1 1 calc R . .
C47 C 0.29118(11) -0.4781(4) -0.19873(18) 0.0387(13) Uani 1 1 d . . .
C48 C 0.27558(10) -0.3084(4) -0.18973(17) 0.0333(12) Uani 1 1 d . . .
C49 C 0.29697(12) -0.2554(5) -0.1961(2) 0.0471(15) Uani 1 1 d . A .
H49A H 0.3124 -0.2885 -0.1997 0.057 Uiso 1 1 calc R . .
C50 C 0.29516(12) -0.1522(5) -0.1971(2) 0.0493(15) Uani 1 1 d . . .
H50A H 0.3092 -0.1139 -0.2020 0.059 Uiso 1 1 calc R A .
C51 C 0.27284(12) -0.1059(5) -0.19083(19) 0.0432(14) Uani 1 1 d . A .
H51A H 0.2720 -0.0355 -0.1912 0.052 Uiso 1 1 calc R . .
C52 C 0.25393(11) -0.2558(4) -0.18392(17) 0.0352(12) Uani 1 1 d . A .
H52A H 0.2394 -0.2921 -0.1794 0.042 Uiso 1 1 calc R . .
C53 C 0.17289(11) -0.2357(4) -0.17551(18) 0.0335(12) Uani 1 1 d . A .
H53A H 0.1861 -0.2751 -0.1818 0.040 Uiso 1 1 calc R . .
C54 C 0.15351(10) -0.2840(3) -0.16335(16) 0.0229(9) Uani 1 1 d . . .
C55 C 0.13370(10) -0.2258(3) -0.15528(16) 0.0276(10) Uani 1 1 d . A .
H55A H 0.1197 -0.2552 -0.1475 0.033 Uiso 1 1 calc R . .
C56 C 0.13503(11) -0.1239(3) -0.15895(17) 0.0302(11) Uani 1 1 d . . .
H56A H 0.1217 -0.0825 -0.1538 0.036 Uiso 1 1 calc R A .
C57 C 0.15556(11) -0.0820(4) -0.17009(17) 0.0320(11) Uani 1 1 d . A .
H57A H 0.1566 -0.0119 -0.1716 0.038 Uiso 1 1 calc R . .
C58 C 0.13822(10) -0.4514(3) -0.15120(16) 0.0231(9) Uani 1 1 d . . .
C59 C 0.12785(10) -0.6312(3) -0.15156(15) 0.0215(9) Uani 1 1 d . . .
C60 C 0.13877(10) -0.7233(3) -0.15521(16) 0.0256(10) Uani 1 1 d . A .
H60A H 0.1562 -0.7277 -0.1593 0.031 Uiso 1 1 calc R . .
C61 C 0.12423(11) -0.8092(3) -0.15284(17) 0.0296(10) Uani 1 1 d . . .
H61A H 0.1319 -0.8719 -0.1555 0.035 Uiso 1 1 calc R A .
C62 C 0.09858(11) -0.8052(3) -0.14667(16) 0.0275(10) Uani 1 1 d . A .
C63 C 0.08848(11) -0.7134(4) -0.14242(18) 0.0323(11) Uani 1 1 d . . .
H63A H 0.0713 -0.7092 -0.1377 0.039 Uiso 1 1 calc R A .
C64 C 0.10253(11) -0.6263(3) -0.14486(18) 0.0312(11) Uani 1 1 d . A .
H64A H 0.0949 -0.5639 -0.1420 0.037 Uiso 1 1 calc R . .
C65 C 0.08222(12) -0.8989(4) -0.14582(19) 0.0361(12) Uani 1 1 d . . .
H65A H 0.0644 -0.8817 -0.1424 0.054 Uiso 1 1 calc R A .
H65B H 0.0974 -0.9403 -0.1192 0.054 Uiso 1 1 calc R . .
H65C H 0.0743 -0.9355 -0.1753 0.054 Uiso 1 1 calc R . .
C66 C 0.27521(11) -0.3514(3) -0.06616(18) 0.0317(11) Uani 1 1 d . . .
H66A H 0.2641 -0.4094 -0.0641 0.048 Uiso 1 1 calc R . .
H66B H 0.2972 -0.3511 -0.0393 0.048 Uiso 1 1 calc R . .
H66C H 0.2750 -0.3542 -0.0956 0.048 Uiso 1 1 calc R . .
C67 C 0.25880(10) -0.2589(3) -0.06542(16) 0.0241(9) Uani 1 1 d . . .
C68 C 0.26919(10) -0.1654(3) -0.06861(16) 0.0249(10) Uani 1 1 d . . .
H68A H 0.2869 -0.1605 -0.0722 0.030 Uiso 1 1 calc R . .
C69 C 0.25482(10) -0.0786(3) -0.06679(16) 0.0236(10) Uani 1 1 d . . .
H69A H 0.2625 -0.0160 -0.0695 0.028 Uiso 1 1 calc R . .
C70 C 0.22907(9) -0.0840(3) -0.06105(15) 0.0204(9) Uani 1 1 d . . .
C71 C 0.21799(10) -0.1771(3) -0.05833(16) 0.0256(10) Uani 1 1 d . . .
H71A H 0.2003 -0.1822 -0.0548 0.031 Uiso 1 1 calc R . .
C72 C 0.23260(10) -0.2619(3) -0.06073(17) 0.0281(10) Uani 1 1 d . . .
H72A H 0.2245 -0.3246 -0.0591 0.034 Uiso 1 1 calc R . .
C73 C 0.21942(10) 0.0960(3) -0.05952(15) 0.0216(9) Uani 1 1 d . . .
C74 C 0.20414(9) 0.2627(3) -0.04728(15) 0.0206(9) Uani 1 1 d . . .
C75 C 0.22195(11) 0.3207(3) -0.05976(17) 0.0275(10) Uani 1 1 d . B .
H75A H 0.2343 0.2907 -0.0704 0.033 Uiso 1 1 calc R . .
C76 C 0.22107(11) 0.4225(3) -0.05617(16) 0.0286(10) Uani 1 1 d . . .
H76A H 0.2329 0.4633 -0.0646 0.034 Uiso 1 1 calc R B .
C77 C 0.20329(10) 0.4650(3) -0.04048(16) 0.0261(10) Uani 1 1 d . B .
H77A H 0.2028 0.5352 -0.0385 0.031 Uiso 1 1 calc R . .
C78 C 0.18695(10) 0.3121(3) -0.03133(16) 0.0259(10) Uani 1 1 d . B .
H78A H 0.1749 0.2736 -0.0225 0.031 Uiso 1 1 calc R . .
C79 C 0.10459(11) 0.3230(3) -0.02870(17) 0.0289(10) Uani 1 1 d . B .
H79A H 0.1190 0.2860 -0.0332 0.035 Uiso 1 1 calc R . .
C80 C 0.08167(10) 0.2713(4) -0.02533(16) 0.0261(10) Uani 1 1 d . . .
C81 C 0.05996(11) 0.3272(4) -0.02020(18) 0.0343(12) Uani 1 1 d . B .
H81A H 0.0435 0.2958 -0.0184 0.041 Uiso 1 1 calc R . .
C82 C 0.06289(12) 0.4281(4) -0.01789(19) 0.0387(12) Uani 1 1 d . . .
H82A H 0.0486 0.4673 -0.0139 0.046 Uiso 1 1 calc R B .
C83 C 0.08662(11) 0.4739(4) -0.02129(19) 0.0381(12) Uani 1 1 d . B .
H83A H 0.0880 0.5442 -0.0203 0.046 Uiso 1 1 calc R . .
C84 C 0.06526(10) 0.1033(4) -0.01763(16) 0.0250(10) Uani 1 1 d . . .
C85 C 0.05648(10) -0.0770(3) -0.01506(16) 0.0239(9) Uani 1 1 d . . .
C86 C 0.06758(11) -0.1693(4) -0.01831(17) 0.0298(11) Uani 1 1 d . B .
H86A H 0.0844 -0.1734 -0.0239 0.036 Uiso 1 1 calc R . .
C87 C 0.05449(11) -0.2548(4) -0.01348(17) 0.0315(11) Uani 1 1 d . . .
H87A H 0.0623 -0.3171 -0.0162 0.038 Uiso 1 1 calc R B .
C88 C 0.02997(10) -0.2524(4) -0.00475(16) 0.0282(10) Uani 1 1 d . B .
C89 C 0.01932(10) -0.1597(4) -0.00164(17) 0.0289(10) Uani 1 1 d . . .
H89A H 0.0026 -0.1555 0.0042 0.035 Uiso 1 1 calc R B .
C90 C 0.03206(11) -0.0728(4) -0.00677(18) 0.0313(11) Uani 1 1 d . B .
H90A H 0.0240 -0.0105 -0.0046 0.038 Uiso 1 1 calc R . .
C91 C 0.01506(12) -0.3464(4) -0.00076(19) 0.0377(12) Uani 1 1 d . . .
H91A H -0.0015 -0.3296 0.0057 0.057 Uiso 1 1 calc R B .
H91B H 0.0314 -0.3871 0.0251 0.057 Uiso 1 1 calc R . .
H91C H 0.0056 -0.3835 -0.0304 0.057 Uiso 1 1 calc R . .
O100 O 0.04823(8) 0.4568(3) 0.10496(14) 0.0426(9) Uani 1 1 d . . .
N100 N 0.06874(8) 0.5152(3) 0.10875(13) 0.0255(8) Uani 1 1 d . . .
O101 O 0.08986(9) 0.4854(3) 0.10297(16) 0.0525(11) Uani 1 1 d . . .
N101 N 0.14194(8) 0.0235(3) -0.03548(14) 0.0254(8) Uani 1 1 d . . .
O102 O 0.06746(8) 0.6044(2) 0.11811(14) 0.0418(9) Uani 1 1 d . . .
N102 N 0.21069(9) -0.5322(3) -0.17836(14) 0.0295(9) Uani 1 1 d . . .
O103 O 0.13862(9) 0.1142(3) -0.03237(14) 0.0497(10) Uani 1 1 d . . .
N103 N 0.0000 0.0833(4) 0.2500 0.0313(13) Uani 1 2 d S . .
O104 O 0.16283(9) -0.0097(3) -0.04055(17) 0.0550(11) Uani 1 1 d . . .
O105 O 0.12344(8) -0.0343(3) -0.03287(15) 0.0446(10) Uani 1 1 d . . .
O106 O 0.22995(8) -0.5623(3) -0.18846(15) 0.0460(10) Uani 1 1 d . . .
O107 O 0.21129(9) -0.4452(3) -0.16594(14) 0.0458(9) Uani 1 1 d . . .
O108 O 0.19024(8) -0.5900(3) -0.18108(14) 0.0405(9) Uani 1 1 d . . .
Ag3A Ag 0.20547(3) -0.07134(8) -0.20289(5) 0.0468(3) Uani 0.44 1 d P A 2
Ag4A Ag 0.13660(14) 0.4818(3) -0.0557(2) 0.049(2) Uani 0.0833(15) 1 d P B 2
O22A O 0.2232(2) 0.0823(5) -0.1611(3) 0.0322(19) Uani 0.44 1 d P A 2
O23A O 0.1377(12) 0.633(4) -0.0366(18) 0.052(13) Uiso 0.0833(15) 1 d P B 2
C20M C 0.06860(15) 1.2171(4) 0.1047(2) 0.0480(14) Uani 1 1 d . . .
H20B H 0.0809 1.2200 0.1393 0.072 Uiso 1 1 calc R . .
H20C H 0.0459 1.2153 0.0931 0.072 Uiso 1 1 calc R . .
H20D H 0.0732 1.2758 0.0922 0.072 Uiso 1 1 calc R . .
C21M C 0.0000 0.7899(6) 0.2500 0.052(2) Uani 1 2 d S . .
C22M C 0.21017(15) 0.1709(4) -0.1835(2) 0.0491(15) Uani 1 1 d . . .
C23M C 0.14314(13) 0.7296(4) -0.03735(19) 0.0383(12) Uani 1 1 d . . .
H23A H 0.1216 0.7238 -0.0436 0.057 Uiso 1 1 calc R B 1
H23B H 0.1435 0.7806 -0.0579 0.057 Uiso 1 1 calc R B 1
H23C H 0.1578 0.7482 -0.0043 0.057 Uiso 1 1 calc R B 1

loop_
_atom_site_aniso_label
_atom_site_aniso_U_11
_atom_site_aniso_U_22
_atom_site_aniso_U_33
_atom_site_aniso_U_23
_atom_site_aniso_U_13
_atom_site_aniso_U_12
Ag1 0.0586(3) 0.0235(2) 0.1036(4) 0.0036(2) 0.0683(3) -0.00004(18)
O1 0.0347(18) 0.0274(17) 0.048(2) 0.0048(15) 0.0346(17) 0.0011(14)
N1 0.0247(19) 0.029(2) 0.029(2) -0.0012(16) 0.0185(18) -0.0024(15)
C1 0.036(3) 0.031(3) 0.046(3) 0.002(2) 0.028(3) 0.004(2)
Ag2 0.0519(5) 0.0261(4) 0.0716(5) -0.0007(4) 0.0527(5) -0.0029(3)
O2 0.0314(17) 0.0255(16) 0.046(2) -0.0027(14) 0.0316(17) -0.0015(13)
N2 0.0241(19) 0.0247(19) 0.043(2) 0.0021(17) 0.0281(19) -0.0017(15)
C2 0.024(2) 0.032(2) 0.024(2) 0.0005(19) 0.015(2) 0.0006(19)
Ag3 0.0660(7) 0.0322(4) 0.1059(9) 0.0038(6) 0.0696(7) -0.0074(4)
O3 0.0283(18) 0.0393(19) 0.047(2) 0.0069(16) 0.0290(17) 0.0037(15)
N3 0.0228(19) 0.031(2) 0.039(2) 0.0032(17) 0.0267(18) -0.0014(16)
C3 0.024(2) 0.033(3) 0.040(3) 0.001(2) 0.025(2) -0.0027(19)
Ag4 0.0454(3) 0.0217(2) 0.0648(4) -0.00078(19) 0.0456(3) 0.00177(17)
O4 0.051(2) 0.071(3) 0.092(3) 0.048(3) 0.060(3) 0.024(2)
N4 0.025(2) 0.0230(19) 0.037(2) -0.0028(16) 0.0228(18) -0.0009(15)
C4 0.025(2) 0.027(2) 0.041(3) 0.003(2) 0.025(2) -0.0017(18)
O5 0.0313(17) 0.0300(17) 0.043(2) -0.0090(15) 0.0291(16) -0.0038(14)
N5 0.0231(19) 0.0224(19) 0.042(2) -0.0003(17) 0.0248(19) 0.0013(15)
C5 0.017(2) 0.034(2) 0.027(2) 0.0029(19) 0.017(2) 0.0015(18)
O6 0.0326(18) 0.0273(17) 0.053(2) 0.0073(15) 0.0365(18) 0.0034(13)
N6 0.0197(18) 0.0227(19) 0.048(3) 0.0039(17) 0.0254(18) 0.0011(14)
C6 0.015(2) 0.039(3) 0.028(3) 0.003(2) 0.015(2) -0.0047(18)
O7 0.0281(17) 0.0378(19) 0.047(2) -0.0084(16) 0.0297(17) -0.0025(14)
N7 0.058(3) 0.040(3) 0.112(5) -0.027(3) 0.071(3) -0.017(2)
C7 0.024(2) 0.028(2) 0.030(3) 0.0037(19) 0.016(2) -0.0048(19)
N8 0.0185(19) 0.037(2) 0.042(2) 0.0054(18) 0.0228(18) 0.0016(16)
C8 0.020(2) 0.032(2) 0.034(3) 0.004(2) 0.019(2) 0.0031(18)
N9 0.0223(19) 0.035(2) 0.042(2) 0.0000(18) 0.0257(19) -0.0037(16)
C9 0.016(2) 0.028(2) 0.030(3) -0.0015(19) 0.016(2) -0.0045(17)
N10 0.039(2) 0.053(3) 0.040(3) -0.010(2) 0.028(2) -0.019(2)
C10 0.024(2) 0.033(3) 0.042(3) 0.000(2) 0.025(2) -0.0033(19)
N11 0.020(2) 0.053(3) 0.044(3) 0.014(2) 0.022(2) -0.0003(18)
C11 0.027(2) 0.032(3) 0.043(3) 0.003(2) 0.026(2) -0.0033(19)
N12 0.027(2) 0.055(3) 0.042(3) 0.006(2) 0.027(2) -0.0073(19)
C12 0.029(2) 0.025(2) 0.035(3) 0.003(2) 0.022(2) -0.0018(19)
N13 0.038(2) 0.026(2) 0.057(3) -0.0128(19) 0.034(2) -0.0112(18)
C13 0.020(2) 0.033(2) 0.026(3) 0.0027(19) 0.017(2) -0.0004(18)
N14 0.0230(19) 0.0268(19) 0.040(2) -0.0055(17) 0.0243(18) -0.0028(15)
C14 0.024(2) 0.019(2) 0.035(3) 0.0006(18) 0.018(2) 0.0011(17)
N15 0.0218(19) 0.0272(19) 0.034(2) 0.0021(16) 0.0219(18) 0.0007(15)
C15 0.025(2) 0.030(2) 0.039(3) -0.005(2) 0.022(2) 0.0021(19)
N16 0.026(2) 0.0236(19) 0.045(2) 0.0030(17) 0.0262(19) 0.0032(15)
C16 0.019(2) 0.030(2) 0.034(3) -0.001(2) 0.019(2) -0.0012(18)
N17 0.0197(18) 0.0228(18) 0.038(2) -0.0031(16) 0.0222(18) -0.0027(14)
C17 0.017(2) 0.022(2) 0.029(2) -0.0008(18) 0.0141(19) -0.0001(17)
N18 0.0179(17) 0.0244(19) 0.037(2) -0.0040(16) 0.0225(17) -0.0029(14)
C18 0.022(2) 0.024(2) 0.028(2) -0.0045(18) 0.018(2) -0.0003(17)
N19 0.023(2) 0.030(2) 0.049(3) 0.0007(19) 0.021(2) 0.0046(16)
C19 0.020(2) 0.021(2) 0.032(3) 0.0037(18) 0.016(2) 0.0001(17)
O20 0.069(3) 0.0244(18) 0.069(3) 0.0039(18) 0.046(2) 0.0039(18)
N20 0.0183(18) 0.031(2) 0.040(2) -0.0044(17) 0.0218(18) 0.0007(15)
C20 0.021(2) 0.020(2) 0.037(3) 0.0024(19) 0.018(2) 0.0023(17)
O21 0.050(5) 0.029(4) 0.052(5) 0.000(3) 0.031(4) 0.006(3)
N21 0.0216(19) 0.035(2) 0.039(2) 0.0022(17) 0.0242(18) 0.0034(16)
C21 0.019(2) 0.029(2) 0.034(3) -0.0062(19) 0.018(2) -0.0025(18)
O22 0.058(5) 0.038(4) 0.094(7) 0.005(4) 0.041(5) 0.010(4)
C22 0.022(2) 0.022(2) 0.038(3) 0.0000(19) 0.017(2) 0.0042(18)
O23 0.050(2) 0.0265(19) 0.048(2) 0.0059(17) 0.030(2) 0.0143(17)
C23 0.023(2) 0.024(2) 0.030(3) -0.0010(19) 0.016(2) -0.0031(18)
O24 0.092(5) 0.024(3) 0.045(4) 0.000 0.001(3) 0.000
C24 0.033(3) 0.023(2) 0.078(4) 0.005(2) 0.042(3) 0.002(2)
O25 0.041(2) 0.068(3) 0.081(3) -0.014(2) 0.052(2) -0.009(2)
C25 0.035(3) 0.021(2) 0.093(5) 0.007(3) 0.049(3) 0.005(2)
C26 0.034(3) 0.023(2) 0.046(3) 0.000(2) 0.026(2) -0.004(2)
C27 0.030(3) 0.037(3) 0.040(3) 0.001(2) 0.021(2) -0.001(2)
C28 0.020(2) 0.033(2) 0.025(3) 0.0019(19) 0.011(2) -0.0003(19)
C29 0.022(2) 0.036(3) 0.037(3) -0.002(2) 0.022(2) -0.0037(19)
C30 0.021(2) 0.032(2) 0.041(3) -0.007(2) 0.022(2) -0.0064(19)
C31 0.020(2) 0.034(2) 0.029(3) 0.000(2) 0.016(2) -0.0007(19)
C32 0.022(2) 0.044(3) 0.030(3) 0.005(2) 0.019(2) -0.001(2)
C33 0.028(2) 0.034(3) 0.030(3) 0.003(2) 0.016(2) -0.004(2)
C34 0.017(2) 0.036(3) 0.026(3) 0.0032(19) 0.013(2) 0.0034(18)
C35 0.017(2) 0.035(3) 0.026(3) 0.0023(19) 0.012(2) -0.0015(18)
C36 0.030(3) 0.044(3) 0.051(3) 0.010(2) 0.032(3) 0.004(2)
C37 0.027(3) 0.040(3) 0.045(3) 0.005(2) 0.023(2) -0.003(2)
C38 0.034(3) 0.039(3) 0.053(3) -0.006(2) 0.030(3) -0.005(2)
C39 0.038(3) 0.038(3) 0.070(4) -0.013(3) 0.043(3) -0.010(2)
C40 0.058(4) 0.052(4) 0.049(4) -0.003(3) 0.039(3) -0.010(3)
C41 0.038(3) 0.046(3) 0.032(3) -0.007(2) 0.021(2) -0.013(2)
C42 0.047(3) 0.053(3) 0.058(4) -0.005(3) 0.044(3) -0.014(3)
C43 0.033(3) 0.052(3) 0.053(3) -0.009(3) 0.035(3) -0.016(2)
C44 0.026(2) 0.048(3) 0.027(3) 0.001(2) 0.019(2) -0.006(2)
C45 0.019(2) 0.064(4) 0.028(3) 0.005(2) 0.016(2) -0.014(2)
C46 0.035(3) 0.052(3) 0.028(3) 0.003(2) 0.017(2) -0.014(2)
C47 0.017(2) 0.066(4) 0.034(3) 0.022(3) 0.014(2) 0.005(2)
C48 0.016(2) 0.054(3) 0.027(3) 0.013(2) 0.009(2) -0.005(2)
C49 0.021(3) 0.068(4) 0.056(4) 0.025(3) 0.023(3) 0.003(2)
C50 0.028(3) 0.066(4) 0.053(4) 0.016(3) 0.021(3) -0.013(3)
C51 0.034(3) 0.055(3) 0.039(3) 0.003(3) 0.018(3) -0.017(3)
C52 0.025(3) 0.051(3) 0.036(3) -0.004(2) 0.020(2) -0.014(2)
C53 0.033(3) 0.030(3) 0.052(3) -0.014(2) 0.033(3) -0.012(2)
C54 0.017(2) 0.026(2) 0.026(2) -0.0088(18) 0.0122(19) -0.0039(17)
C55 0.022(2) 0.033(2) 0.033(3) -0.001(2) 0.018(2) 0.0015(19)
C56 0.030(3) 0.030(2) 0.034(3) 0.000(2) 0.019(2) 0.009(2)
C57 0.032(3) 0.027(2) 0.041(3) -0.006(2) 0.022(2) -0.002(2)
C58 0.016(2) 0.029(2) 0.026(2) -0.0036(18) 0.0120(19) -0.0021(17)
C59 0.018(2) 0.026(2) 0.023(2) 0.0028(18) 0.0120(19) 0.0008(17)
C60 0.019(2) 0.031(2) 0.032(3) -0.0027(19) 0.017(2) 0.0014(18)
C61 0.029(2) 0.027(2) 0.036(3) -0.002(2) 0.019(2) 0.0005(19)
C62 0.026(2) 0.030(2) 0.029(3) 0.0041(19) 0.017(2) -0.0018(19)
C63 0.027(2) 0.035(3) 0.046(3) 0.004(2) 0.027(2) 0.005(2)
C64 0.030(3) 0.026(2) 0.051(3) 0.001(2) 0.031(2) 0.0030(19)
C65 0.037(3) 0.030(3) 0.048(3) -0.002(2) 0.027(3) -0.002(2)
C66 0.027(2) 0.025(2) 0.048(3) 0.001(2) 0.023(2) 0.0025(19)
C67 0.019(2) 0.024(2) 0.029(3) -0.0009(18) 0.013(2) 0.0024(17)
C68 0.020(2) 0.027(2) 0.035(3) -0.0016(19) 0.019(2) -0.0019(18)
C69 0.021(2) 0.020(2) 0.039(3) -0.0076(19) 0.022(2) -0.0086(17)
C70 0.014(2) 0.028(2) 0.025(2) -0.0026(18) 0.0136(18) -0.0015(17)
C71 0.020(2) 0.029(2) 0.036(3) 0.003(2) 0.020(2) -0.0018(18)
C72 0.025(2) 0.022(2) 0.041(3) 0.007(2) 0.020(2) -0.0003(18)
C73 0.016(2) 0.027(2) 0.022(2) 0.0005(18) 0.0110(19) -0.0010(17)
C74 0.014(2) 0.024(2) 0.024(2) -0.0012(17) 0.0096(18) -0.0003(16)
C75 0.026(2) 0.028(2) 0.039(3) -0.005(2) 0.025(2) -0.0020(19)
C76 0.026(2) 0.033(3) 0.034(3) 0.002(2) 0.021(2) -0.0041(19)
C77 0.024(2) 0.022(2) 0.035(3) -0.0026(19) 0.018(2) -0.0025(18)
C78 0.025(2) 0.026(2) 0.037(3) -0.0002(19) 0.023(2) -0.0002(18)
C79 0.023(2) 0.028(2) 0.040(3) 0.001(2) 0.020(2) 0.0059(18)
C80 0.017(2) 0.037(3) 0.026(3) -0.005(2) 0.012(2) 0.0018(18)
C81 0.020(2) 0.042(3) 0.045(3) -0.006(2) 0.021(2) 0.002(2)
C82 0.029(3) 0.040(3) 0.052(3) -0.007(2) 0.025(3) 0.008(2)
C83 0.030(3) 0.035(3) 0.053(3) -0.001(2) 0.024(3) 0.008(2)
C84 0.016(2) 0.038(3) 0.026(3) -0.004(2) 0.015(2) 0.0008(18)
C85 0.018(2) 0.030(2) 0.028(3) -0.0002(19) 0.015(2) 0.0019(18)
C86 0.023(2) 0.038(3) 0.035(3) -0.005(2) 0.020(2) 0.004(2)
C87 0.029(3) 0.029(2) 0.038(3) -0.005(2) 0.019(2) 0.007(2)
C88 0.020(2) 0.035(3) 0.029(3) -0.004(2) 0.013(2) -0.0011(19)
C89 0.020(2) 0.039(3) 0.035(3) 0.000(2) 0.020(2) 0.0019(19)
C90 0.025(2) 0.033(3) 0.046(3) 0.003(2) 0.025(2) 0.006(2)
C91 0.037(3) 0.035(3) 0.049(3) -0.005(2) 0.028(3) 0.001(2)
O100 0.037(2) 0.037(2) 0.077(3) -0.0156(18) 0.045(2) -0.0160(16)
N100 0.0210(19) 0.0261(19) 0.035(2) 0.0021(16) 0.0182(18) 0.0008(15)
O101 0.048(2) 0.047(2) 0.098(3) 0.002(2) 0.063(2) 0.0011(18)
N101 0.0236(19) 0.0209(19) 0.036(2) -0.0006(16) 0.0186(18) 0.0014(15)
O102 0.043(2) 0.0241(18) 0.064(3) -0.0064(17) 0.033(2) -0.0045(15)
N102 0.024(2) 0.032(2) 0.039(2) -0.0034(18) 0.0215(19) -0.0026(17)
O103 0.044(2) 0.0248(19) 0.062(3) -0.0036(17) 0.016(2) -0.0029(16)
N103 0.031(3) 0.028(3) 0.040(3) 0.000 0.022(3) 0.000
O104 0.045(2) 0.055(2) 0.101(3) -0.002(2) 0.063(3) 0.0019(19)
O105 0.036(2) 0.043(2) 0.079(3) 0.0074(19) 0.048(2) 0.0003(16)
O106 0.034(2) 0.051(2) 0.078(3) 0.000(2) 0.046(2) 0.0006(17)
O107 0.044(2) 0.0321(19) 0.063(3) -0.0156(18) 0.030(2) -0.0117(16)
O108 0.0355(19) 0.042(2) 0.067(3) -0.0119(18) 0.042(2) -0.0130(16)
Ag3A 0.0617(8) 0.0287(6) 0.0790(9) -0.0117(6) 0.0568(8) -0.0139(5)
Ag4A 0.072(4) 0.010(2) 0.113(6) -0.009(2) 0.082(4) -0.007(2)
O22A 0.064(6) 0.025(4) 0.015(4) 0.002(3) 0.026(4) -0.001(4)
C20M 0.063(4) 0.042(3) 0.049(4) -0.002(3) 0.037(3) 0.006(3)
C21M 0.084(6) 0.024(4) 0.070(6) 0.000 0.055(5) 0.000
C22M 0.059(4) 0.039(3) 0.045(4) 0.006(3) 0.025(3) 0.010(3)
C23M 0.053(3) 0.026(3) 0.042(3) 0.001(2) 0.029(3) 0.004(2)

loop_
_atom_type_symbol
_atom_type_description
_atom_type_scat_dispersion_real
_atom_type_scat_dispersion_imag
_atom_type_scat_source
C C 0.0033 0.0016 'International Tables Vol C Tables 4.2.6.8 and 6.1.1.4'
H H 0.0000 0.0000 'International Tables Vol C Tables 4.2.6.8 and 6.1.1.4'
N N 0.0061 0.0033 'International Tables Vol C Tables 4.2.6.8 and 6.1.1.4'
O O 0.0106 0.0060 'International Tables Vol C Tables 4.2.6.8 and 6.1.1.4'
Ag Ag -0.8971 1.1015 'International Tables Vol C Tables 4.2.6.8 and 6.1.1.4'

loop_
_geom_angle_atom_site_label_1
_geom_angle_atom_site_label_2
_geom_angle_atom_site_label_3
_geom_angle
_geom_angle_site_symmetry_1
_geom_angle_site_symmetry_3
N4 Ag1 N1 130.51(13) . .
N4 Ag1 O20 120.14(14) . .
N1 Ag1 O20 103.57(14) . .
C13 N1 C12 119.0(4) . .
C13 N1 Ag1 121.1(3) . .
C12 N1 Ag1 119.7(3) . .
Ag2 Ag2 N7 75.54(16) 2 2
Ag2 Ag2 O21 75.89(19) 2 .
N7 Ag2 O21 124.7(2) 2 .
Ag2 Ag2 N7 64.89(14) 2 .
N7 Ag2 N7 118.28(19) 2 .
O21 Ag2 N7 89.8(2) . .
Ag2 Ag2 O21 65.31(18) 2 2
N7 Ag2 O21 89.7(2) 2 2
O21 Ag2 O21 35.1(3) . 2
N7 Ag2 O21 112.0(2) . 2
Ag2 Ag2 O2 143.42(9) 2 .
N7 Ag2 O2 137.34(17) 2 .
O21 Ag2 O2 71.1(2) . .
N7 Ag2 O2 99.32(15) . .
O21 Ag2 O2 94.41(18) 2 .
C19 O2 Ag2 114.5(3) . .
C8 N2 C9 125.9(4) . .
C3 C2 C7 117.0(4) . .
C3 C2 C1 121.2(4) . .
C7 C2 C1 121.9(4) . .
N10 Ag3 N13 133.45(16) . .
N10 Ag3 O22 101.0(2) . .
N13 Ag3 O22 118.0(2) . .
C8 N3 C5 125.3(4) . .
C4 C3 C2 122.2(4) . .
N16 Ag4 N19 122.14(14) . .
N16 Ag4 O23 92.11(13) . .
N19 Ag4 O23 113.79(14) . .
C18 N4 C14 118.8(4) . .
C18 N4 Ag1 114.6(3) . .
C14 N4 Ag1 124.8(3) . .
C3 C4 C5 119.9(4) . .
C19 N5 C17 126.6(4) . .
C6 C5 C4 119.2(4) . .
C6 C5 N3 117.7(4) . .
C4 C5 N3 123.0(4) . .
C19 N6 C20 126.8(4) . .
C7 C6 C5 119.6(4) . .
C39 N7 C38 119.1(4) . .
C39 N7 Ag2 118.0(4) . 2
C38 N7 Ag2 122.2(4) . 2
C39 N7 Ag2 114.8(3) . .
C38 N7 Ag2 116.5(4) . .
Ag2 N7 Ag2 39.57(9) 2 .
C6 C7 C2 122.1(4) . .
C34 N8 C35 126.4(4) . .
O1 C8 N3 123.4(4) . .
O1 C8 N2 123.8(4) . .
N3 C8 N2 112.7(4) . .
C34 N9 C31 127.3(4) . .
C10 C9 C13 118.1(4) . .
C10 C9 N2 125.0(4) . .
C13 C9 N2 116.9(4) . .
C52 N10 C51 118.4(5) . .
C52 N10 Ag3 118.7(3) . .
C51 N10 Ag3 122.9(4) . .
C52 N10 Ag3A 122.1(3) . .
C51 N10 Ag3A 115.5(4) . .
Ag3 N10 Ag3A 22.35(6) . .
C9 C10 C11 118.2(4) . .
C47 N11 C48 126.2(4) . .
C12 C11 C10 120.2(4) . .
C47 N12 C44 127.0(4) . .
N1 C12 C11 121.0(4) . .
C53 N13 C57 118.2(4) . .
C53 N13 Ag3 112.9(3) . .
C57 N13 Ag3 124.8(3) . .
C53 N13 Ag3A 119.4(3) . .
C57 N13 Ag3A 122.3(3) . .
Ag3 N13 Ag3A 23.15(5) . .
N1 C13 C9 123.4(4) . .
C58 N14 C54 126.8(4) . .
N4 C14 C15 121.4(4) . .
C58 N15 C59 127.6(4) . .
C16 C15 C14 120.3(4) . .
C78 N16 C77 118.6(4) . .
C78 N16 Ag4 120.6(3) . .
C77 N16 Ag4 120.6(3) . .
C78 N16 Ag4A 116.0(3) . .
C77 N16 Ag4A 110.6(3) . .
Ag4 N16 Ag4A 35.91(16) . .
C15 C16 C17 118.4(4) . .
C73 N17 C74 126.6(4) . .
C16 C17 C18 117.8(4) . .
C16 C17 N5 126.1(4) . .
C18 C17 N5 116.0(4) . .
C73 N18 C70 127.9(3) . .
N4 C18 C17 123.3(4) . .
C79 N19 C83 118.4(4) . .
C79 N19 Ag4 116.5(3) . .
C83 N19 Ag4 122.0(3) . .
C79 N19 Ag4A 113.2(3) . .
C83 N19 Ag4A 124.8(4) . .
Ag4 N19 Ag4A 36.27(18) . .
O2 C19 N6 124.9(4) . .
O2 C19 N5 122.8(4) . .
N6 C19 N5 112.3(4) . .
C20M O20 Ag1 126.4(3) . .
C84 N20 C80 126.1(4) . .
C21 C20 C25 118.6(4) . .
C21 C20 N6 117.6(4) . .
C25 C20 N6 123.8(4) . .
C21M O21 O21 59.3(3) . 2
C21M O21 Ag2 133.7(5) . .
O21 O21 Ag2 78.3(3) 2 .
C21M O21 Ag2 122.7(4) . 2
O21 O21 Ag2 66.6(2) 2 2
Ag2 O21 Ag2 38.80(12) . 2
C84 N21 C85 126.9(4) . .
C20 C21 C22 121.0(4) . .
C22M O22 Ag3 132.8(6) . .
C21 C22 C23 121.1(4) . .
C23M O23 Ag4 123.6(3) . .
C24 C23 C22 117.5(4) . .
C24 C23 C26 121.2(4) . .
C22 C23 C26 121.3(4) . .
C23 C24 C25 121.9(4) . .
C24 C25 C20 120.0(4) . .
C33 C28 C29 116.8(4) . .
C33 C28 C27 121.7(4) . .
C29 C28 C27 121.5(4) . .
C30 C29 C28 121.8(4) . .
C29 C30 C31 120.0(4) . .
C32 C31 C30 118.6(4) . .
C32 C31 N9 117.2(4) . .
C30 C31 N9 124.2(4) . .
C33 C32 C31 120.6(4) . .
C32 C33 C28 122.2(4) . .
O3 C34 N9 124.4(4) . .
O3 C34 N8 122.4(4) . .
N9 C34 N8 113.2(4) . .
C39 C35 C36 117.1(5) . .
C39 C35 N8 117.1(4) . .
C36 C35 N8 125.8(4) . .
C37 C36 C35 119.0(4) . .
C38 C37 C36 119.7(5) . .
N7 C38 C37 121.2(5) . .
N7 C39 C35 123.9(5) . .
C42 C41 C46 117.5(5) . .
C42 C41 C40 121.0(5) . .
C46 C41 C40 121.5(5) . .
C41 C42 C43 122.3(5) . .
C42 C43 C44 119.2(5) . .
C45 C44 C43 119.4(5) . .
C45 C44 N12 117.9(4) . .
C43 C44 N12 122.7(5) . .
C44 C45 C46 120.2(4) . .
C41 C46 C45 121.4(5) . .
O4 C47 N12 123.2(5) . .
O4 C47 N11 122.8(5) . .
N12 C47 N11 114.0(4) . .
C52 C48 C49 118.2(5) . .
C52 C48 N11 117.3(4) . .
C49 C48 N11 124.6(5) . .
C48 C49 C50 118.2(5) . .
C51 C50 C49 119.7(5) . .
N10 C51 C50 122.0(6) . .
N10 C52 C48 123.6(4) . .
N13 C53 C54 124.1(4) . .
C53 C54 C55 117.6(4) . .
C53 C54 N14 116.2(4) . .
C55 C54 N14 126.2(4) . .
C56 C55 C54 118.1(4) . .
C57 C56 C55 120.5(4) . .
N13 C57 C56 121.6(4) . .
O5 C58 N15 124.8(4) . .
O5 C58 N14 122.1(4) . .
N15 C58 N14 113.0(4) . .
C60 C59 C64 119.1(4) . .
C60 C59 N15 116.7(4) . .
C64 C59 N15 124.2(4) . .
C59 C60 C61 120.1(4) . .
C60 C61 C62 121.3(4) . .
C63 C62 C61 117.6(4) . .
C63 C62 C65 121.5(4) . .
C61 C62 C65 120.9(4) . .
C62 C63 C64 122.3(4) . .
C63 C64 C59 119.6(4) . .
C68 C67 C72 116.3(4) . .
C68 C67 C66 121.9(4) . .
C72 C67 C66 121.8(4) . .
C67 C68 C69 122.8(4) . .
C68 C69 C70 119.5(4) . .
C69 C70 C71 118.7(4) . .
C69 C70 N18 124.3(4) . .
C71 C70 N18 117.0(4) . .
C72 C71 C70 120.3(4) . .
C71 C72 C67 122.3(4) . .
O6 C73 N18 124.1(4) . .
O6 C73 N17 122.2(4) . .
N18 C73 N17 113.7(4) . .
C78 C74 N17 117.1(4) . .
C78 C74 C75 117.4(4) . .
N17 C74 C75 125.5(4) . .
C76 C75 C74 118.4(4) . .
C77 C76 C75 120.4(4) . .
N16 C77 C76 121.8(4) . .
N16 C78 C74 123.5(4) . .
N19 C79 C80 123.9(4) . .
C79 C80 N20 116.9(4) . .
C79 C80 C81 117.2(4) . .
N20 C80 C81 125.9(4) . .
C82 C81 C80 118.6(4) . .
C81 C82 C83 120.5(4) . .
N19 C83 C82 121.4(5) . .
O7 C84 N21 124.2(4) . .
O7 C84 N20 122.2(4) . .
N21 C84 N20 113.6(4) . .
C90 C85 C86 118.7(4) . .
C90 C85 N21 124.8(4) . .
C86 C85 N21 116.5(4) . .
C87 C86 C85 120.7(4) . .
C86 C87 C88 121.7(4) . .
C89 C88 C87 116.6(4) . .
C89 C88 C91 121.8(4) . .
C87 C88 C91 121.5(4) . .
C88 C89 C90 122.5(4) . .
C85 C90 C89 119.8(4) . .
O101 N100 O100 119.9(4) . .
O101 N100 O102 120.9(4) . .
O100 N100 O102 119.2(4) . .
O104 N101 O105 119.6(4) . .
O104 N101 O103 122.1(4) . .
O105 N101 O103 118.3(4) . .
O106 N102 O107 121.1(4) . .
O106 N102 O108 119.5(4) . .
O107 N102 O108 119.4(4) . .
O24 N103 O25 120.8(3) . 2
O24 N103 O25 120.8(3) . .
O25 N103 O25 118.5(6) 2 .
N13 Ag3A N10 118.43(16) . .
N13 Ag3A O22A 104.1(2) . .
N10 Ag3A O22A 105.3(2) . .
O23A Ag4A N19 97.6(15) . .
O23A Ag4A N16 115.0(14) . .
N19 Ag4A N16 117.3(3) . .
C22M O22A Ag3A 120.9(5) . .
O21 C21M O21 61.4(7) 2 .
O22A C22M O22 40.8(4) . .

loop_
_geom_bond_atom_site_label_1
_geom_bond_atom_site_label_2
_geom_bond_distance
_geom_bond_site_symmetry_2
Ag1 N4 2.212(4) .
Ag1 N1 2.233(4) .
Ag1 O20 2.370(4) .
O1 C8 1.223(5) .
N1 C13 1.324(6) .
N1 C12 1.345(5) .
C1 C2 1.505(6) .
Ag2 Ag2 1.5764(19) 2
Ag2 N7 2.241(4) 2
Ag2 O21 2.285(7) .
Ag2 N7 2.396(5) .
Ag2 O21 2.440(7) 2
Ag2 O2 2.532(3) .
O2 C19 1.227(5) .
N2 C8 1.377(6) .
N2 C9 1.403(6) .
C2 C3 1.386(6) .
C2 C7 1.395(6) .
Ag3 N10 2.158(5) .
Ag3 N13 2.196(4) .
Ag3 O22 2.333(8) .
O3 C34 1.225(5) .
N3 C8 1.375(6) .
N3 C5 1.408(6) .
C3 C4 1.379(6) .
Ag4 N16 2.257(4) .
Ag4 N19 2.268(4) .
Ag4 O23 2.447(4) .
O4 C47 1.233(6) .
N4 C18 1.324(5) .
N4 C14 1.341(5) .
C4 C5 1.393(6) .
O5 C58 1.241(5) .
N5 C19 1.377(5) .
N5 C17 1.397(5) .
C5 C6 1.392(6) .
O6 C73 1.234(5) .
N6 C19 1.354(6) .
N6 C20 1.419(5) .
C6 C7 1.385(7) .
O7 C84 1.240(5) .
N7 C39 1.321(7) .
N7 C38 1.331(7) .
N7 Ag2 2.241(4) 2
N8 C34 1.377(6) .
N8 C35 1.391(6) .
N9 C34 1.363(6) .
N9 C31 1.407(6) .
C9 C10 1.389(6) .
C9 C13 1.398(6) .
N10 C52 1.333(7) .
N10 C51 1.337(6) .
N10 Ag3A 2.372(5) .
C10 C11 1.391(7) .
N11 C47 1.377(7) .
N11 C48 1.410(7) .
C11 C12 1.390(6) .
N12 C47 1.346(7) .
N12 C44 1.415(7) .
N13 C53 1.330(6) .
N13 C57 1.338(6) .
N13 Ag3A 2.283(4) .
N14 C58 1.376(5) .
N14 C54 1.402(6) .
C14 C15 1.379(6) .
N15 C58 1.342(6) .
N15 C59 1.421(5) .
C15 C16 1.378(6) .
N16 C78 1.330(6) .
N16 C77 1.340(6) .
N16 Ag4A 2.343(6) .
C16 C17 1.390(6) .
N17 C73 1.376(5) .
N17 C74 1.394(5) .
C17 C18 1.395(6) .
N18 C73 1.351(5) .
N18 C70 1.410(5) .
N19 C79 1.332(6) .
N19 C83 1.333(6) .
N19 Ag4A 2.296(6) .
O20 C20M 1.414(6) .
N20 C84 1.375(6) .
N20 C80 1.394(6) .
C20 C21 1.379(6) .
C20 C25 1.390(6) .
O21 C21M 1.403(9) .
O21 O21 1.432(14) 2
O21 Ag2 2.440(7) 2
N21 C84 1.354(6) .
N21 C85 1.417(6) .
C21 C22 1.387(6) .
O22 C22M 1.470(10) .
C22 C23 1.389(6) .
O23 C23M 1.420(6) .
C23 C24 1.384(6) .
C23 C26 1.506(6) .
O24 N103 1.231(8) .
C24 C25 1.388(6) .
O25 N103 1.238(4) .
C27 C28 1.506(7) .
C28 C33 1.392(6) .
C28 C29 1.397(6) .
C29 C30 1.390(6) .
C30 C31 1.400(6) .
C31 C32 1.386(7) .
C32 C33 1.377(7) .
C35 C39 1.374(7) .
C35 C36 1.390(6) .
C36 C37 1.382(7) .
C37 C38 1.371(7) .
C40 C41 1.499(8) .
C41 C42 1.379(7) .
C41 C46 1.386(7) .
C42 C43 1.388(8) .
C43 C44 1.397(6) .
C44 C45 1.376(7) .
C45 C46 1.392(8) .
C48 C52 1.386(7) .
C48 C49 1.388(6) .
C49 C50 1.394(9) .
C50 C51 1.382(8) .
C53 C54 1.390(6) .
C54 C55 1.393(6) .
C55 C56 1.386(6) .
C56 C57 1.379(7) .
C59 C60 1.387(6) .
C59 C64 1.392(6) .
C60 C61 1.390(6) .
C61 C62 1.396(6) .
C62 C63 1.372(7) .
C62 C65 1.511(6) .
C63 C64 1.391(7) .
C66 C67 1.497(6) .
C67 C68 1.389(6) .
C67 C72 1.392(6) .
C68 C69 1.389(6) .
C69 C70 1.393(5) .
C70 C71 1.393(6) .
C71 C72 1.381(6) .
C74 C78 1.394(6) .
C74 C75 1.401(6) .
C75 C76 1.382(6) .
C76 C77 1.370(6) .
C79 C80 1.390(6) .
C80 C81 1.400(6) .
C81 C82 1.367(7) .
C82 C83 1.388(7) .
C85 C90 1.382(6) .
C85 C86 1.389(6) .
C86 C87 1.376(7) .
C87 C88 1.396(6) .
C88 C89 1.383(7) .
C88 C91 1.509(7) .
C89 C90 1.386(7) .
O100 N100 1.240(5) .
N100 O101 1.231(5) .
N100 O102 1.253(5) .
N101 O104 1.222(5) .
N101 O105 1.243(5) .
N101 O103 1.246(5) .
N102 O106 1.241(5) .
N102 O107 1.241(5) .
N102 O108 1.245(5) .
N103 O25 1.238(4) 2
Ag3A O22A 2.391(8) .
Ag4A O23A 2.13(5) .
O22A C22M 1.376(9) .
C21M O21 1.403(9) 2

loop_
_geom_hbond_atom_site_label_D
_geom_hbond_atom_site_label_H
_geom_hbond_atom_site_label_A
_geom_hbond_distance_DH
_geom_hbond_distance_HA
_geom_hbond_distance_DA
_geom_hbond_angle_DHA
N2 H2A O101 0.88 2.16 2.965(5) 152.3
N3 H3B O101 0.88 2.17 2.929(5) 143.7
N5 H5A O102 0.88 2.08 2.931(5) 162.7
N6 H6B O100 0.88 2.06 2.935(5) 173.6
N8 H8A O24 0.88 2.42 3.274(4) 163.4
N8 H8A O25 0.88 2.59 3.350(5) 144.9
N9 H9A O25 0.88 1.99 2.864(5) 175.8
N11 H11B O106 0.88 2.21 2.990(5) 147.3
N12 H12B O106 0.88 2.16 2.922(5) 145.3
N14 H14B O107 0.88 2.10 2.959(5) 164.1
N15 H15B O108 0.88 2.05 2.927(5) 178.9
N17 H17A O104 0.88 2.33 3.118(5) 149.1
N18 H18B O104 0.88 1.99 2.851(5) 167.2
N20 H20A O103 0.88 2.14 2.975(5) 157.9
N21 H21B O105 0.88 2.01 2.878(5) 171.0
